data_4034754
loop_
_publ_author_name
'Langis-Barsetti, Sophie'
'Maris, Thierry'
'Wuest, James D.'

_publ_section_title
;
 Triptycene 1,2-Quinones and Quinols: Permeable Crystalline Redox-Active
 Molecular Solids.
;
_journal_issue 24
_journal_name_full 'The Journal of organic chemistry'
_journal_page_first 15426
_journal_page_last 15437
_journal_paper_doi 10.1021/acs.joc.8b02706
_journal_volume 83
_journal_year 2018
_chemical_formula_moiety 'C20 H10 O6, C4 H8 O'
_chemical_formula_sum 'C24 H18 O7'
_chemical_formula_weight 418.38
_space_group_crystal_system monoclinic
_space_group_IT_number 14
_space_group_name_Hall '-P 2ybc'
_space_group_name_H-M_alt 'P 1 21/c 1'
_atom_sites_solution_hydrogens mixed
_atom_sites_solution_primary direct
_audit_creation_date 2016-07-05
_audit_creation_method
;
Olex2 1.2
(compiled 2016.02.19 svn.r3266 for OlexSys, GUI svn.r5155)
;
_cell_angle_alpha 90
_cell_angle_beta 93.856(2)
_cell_angle_gamma 90
_cell_formula_units_Z 4
_cell_length_a 18.2472(6)
_cell_length_b 8.4518(3)
_cell_length_c 12.4155(4)
_cell_measurement_reflns_used 9990
_cell_measurement_temperature 120
_cell_measurement_theta_max 60.572
_cell_measurement_theta_min 4.226
_cell_volume 1910.40(11)
_computing_cell_refinement
;
SAINT (2013) V8.37A; Integration Software for Single Crystal Data.
Bruker AXS Inc., Madison, WI 53719-1173.
;
_computing_data_collection
;
APEX 2 (2013) Bruker AXS Inc., Madison, WI 53719-1173.
;
_computing_data_reduction
;
SAINT (2013) V8.37A; Integration Software for Single Crystal Data.
Bruker AXS Inc., Madison, WI 53719-1173.
;
_computing_molecular_graphics 'Olex2 (Dolomanov et al., 2009)'
_computing_publication_material 'Olex2 (Dolomanov et al., 2009)'
_computing_structure_refinement 'XL (Sheldrick, 2008)'
_computing_structure_solution 'XT (Sheldrick, 2015)'
_diffrn_ambient_temperature 120
_diffrn_detector 'CMOS Area detector'
_diffrn_detector_area_resol_mean 10.24
_diffrn_detector_type 'Bruker Photon 100 CMOS Detector'
_diffrn_measured_fraction_theta_full 1.000
_diffrn_measured_fraction_theta_max 1.000
_diffrn_measurement_device 'k-geometry diffractometer'
_diffrn_measurement_device_type 'Bruker Venture Metaljet'
_diffrn_measurement_method '\w and \f scans'
_diffrn_radiation_collimation 'Focusing mirrors'
_diffrn_radiation_monochromator 'Helios MX Mirror Optics'
_diffrn_radiation_probe x-ray
_diffrn_radiation_type GaK\a
_diffrn_radiation_wavelength 1.34139
_diffrn_reflns_av_R_equivalents 0.0806
_diffrn_reflns_av_unetI/netI 0.0359
_diffrn_reflns_Laue_measured_fraction_full 1.000
_diffrn_reflns_Laue_measured_fraction_max 1.000
_diffrn_reflns_limit_h_max 23
_diffrn_reflns_limit_h_min -23
_diffrn_reflns_limit_k_max 10
_diffrn_reflns_limit_k_min -10
_diffrn_reflns_limit_l_max 16
_diffrn_reflns_limit_l_min -16
_diffrn_reflns_number 47522
_diffrn_reflns_point_group_measured_fraction_full 1.000
_diffrn_reflns_point_group_measured_fraction_max 1.000
_diffrn_reflns_theta_full 53.594
_diffrn_reflns_theta_max 60.682
_diffrn_reflns_theta_min 2.111
_diffrn_source 'Metal Jet'
_diffrn_source_target Ga
_diffrn_source_type 'Gallium Liquid Metal Jet Source'
_exptl_absorpt_coefficient_mu 0.577
_exptl_absorpt_correction_T_max 0.7519
_exptl_absorpt_correction_T_min 0.6797
_exptl_absorpt_correction_type multi-scan
_exptl_absorpt_process_details
;
SADABS-2014/5 (Bruker,2014/5) was used for absorption correction.
wR2(int) was 0.1034 before and 0.0811 after correction.
The Ratio of minimum to maximum transmission is 0.9040.
The \l/2 correction factor is 0.00150.
;
_exptl_crystal_colour 'clear light red'
_exptl_crystal_colour_lustre clear
_exptl_crystal_colour_modifier light
_exptl_crystal_colour_primary red
_exptl_crystal_density_diffrn 1.455
_exptl_crystal_description block
_exptl_crystal_F_000 872
_exptl_crystal_recrystallization_method 'crystallized in THF/hexane'
_exptl_crystal_size_max 0.13
_exptl_crystal_size_mid 0.08
_exptl_crystal_size_min 0.07
_refine_diff_density_max 0.538
_refine_diff_density_min -0.462
_refine_diff_density_rms 0.065
_refine_ls_extinction_method none
_refine_ls_goodness_of_fit_ref 1.048
_refine_ls_hydrogen_treatment mixed
_refine_ls_matrix_type full
_refine_ls_number_parameters 286
_refine_ls_number_reflns 4389
_refine_ls_number_restraints 36
_refine_ls_restrained_S_all 1.071
_refine_ls_R_factor_all 0.1010
_refine_ls_R_factor_gt 0.0737
_refine_ls_shift/su_max 0.000
_refine_ls_shift/su_mean 0.000
_refine_ls_structure_factor_coef Fsqd
_refine_ls_weighting_details 'w=1/[\s^2^(Fo^2^)+(0.0682P)^2^+2.7794P] where P=(Fo^2^+2Fc^2^)/3'
_refine_ls_weighting_scheme calc
_refine_ls_wR_factor_gt 0.1680
_refine_ls_wR_factor_ref 0.1853
_reflns_Friedel_coverage 0.000
_reflns_number_gt 3237
_reflns_number_total 4389
_reflns_threshold_expression 'I > 2\s(I)'
_cod_data_source_file jo8b02706_si_008.cif
_cod_data_source_block jw18582
_cod_depositor_comments
;
The following automatic conversions were performed:

data item '_diffrn_radiation_probe' value 'X-ray' was changed to
'x-ray' in accordance with the
/home/data/users/saulius/crontab/automatic-downloads/current/ACS/lib/dictionaries/cif_core.dic
dictionary named 'cif_core.dic' version 2.4.2 last updated on
2011-04-26.

Automatic conversion script
Id: cif_fix_values 6909 2019-04-08 15:41:33Z antanas 
;
_cod_database_code 4034754
_shelx_space_group_comment
;
The symmetry employed for this shelxl refinement is uniquely defined
by the following loop, which should always be used as a source of
symmetry information in preference to the above space-group names.
They are only intended as comments.
;
_shelx_estimated_absorpt_t_max 0.961
_shelx_estimated_absorpt_t_min 0.929
_olex2_refinement_description
;
1. Fixed Uiso
 At 1.2 times of:
  All C(H) groups, All C(H,H) groups
 At 1.5 times of:
  All O(H) groups
2. Uiso/Uaniso restraints and constraints
C13 \\sim C14 \\sim C15 \\sim C16 \\sim C17 \\sim C18: within 2A with sigma of
0.005 and sigma for terminal atoms of 0.005
3.a Ternary CH refined with riding coordinates:
 C19(H19), C20(H20)
3.b Secondary CH2 refined with riding coordinates:
 C21(H21A,H21B), C22(H22A,H22B), C23(H23A,H23B), C24(H24A,H24B)
3.c Aromatic/amide H refined with riding coordinates:
 C2(H2A), C5(H5), C8(H8), C11(H11), C14(H14), C17(H17)
;
_shelx_shelxl_version_number 2014/7
_olex2_date_sample_data_collection 2016-07-04
_olex2_date_sample_submission 2016-07-04
_olex2_exptl_crystal_mounting_method 'mounted on a Mitegen Cryoloop'
_olex2_submission_original_sample_id 'SLB-2-49 in THF/hexane'
_olex2_submission_special_instructions 'No special instructions were received'

loop_
_space_group_symop_operation_xyz
'x, y, z'
'-x, y+1/2, -z+1/2'
'-x, -y, -z'
'x, -y-1/2, z-1/2'

loop_
_atom_site_label
_atom_site_type_symbol
_atom_site_fract_x
_atom_site_fract_y
_atom_site_fract_z
_atom_site_U_iso_or_equiv
_atom_site_adp_type
_atom_site_occupancy
_atom_site_site_symmetry_order
_atom_site_calc_flag
_atom_site_refinement_flags_posn
_atom_site_refinement_flags_adp
_atom_site_disorder_assembly
_atom_site_disorder_group
O1 O 0.93870(11) 0.4058(3) 0.45606(17) 0.0407(5) Uani 1 1 d . . . .
H1 H 0.938(2) 0.482(5) 0.420(3) 0.061 Uiso 1 1 d R . . .
O2 O 0.91639(12) 0.1773(2) 0.59902(16) 0.0394(5) Uani 1 1 d . . . .
H2 H 0.949(2) 0.233(5) 0.594(3) 0.059 Uiso 1 1 d R . . .
O3 O 0.72856(13) -0.1612(3) -0.00917(16) 0.0491(6) Uani 1 1 d . . . .
O4 O 0.69090(15) -0.3775(2) 0.13862(18) 0.0560(7) Uani 1 1 d . . . .
O5 O 0.47305(16) 0.5306(4) 0.3348(3) 0.1005(13) Uani 1 1 d . . . .
O6 O 0.44410(15) 0.2933(5) 0.4747(3) 0.1032(13) Uani 1 1 d . . . .
C1 C 0.76062(14) 0.2518(3) 0.3462(2) 0.0267(5) Uani 1 1 d . . . .
C2 C 0.82318(15) 0.3452(3) 0.3536(2) 0.0305(6) Uani 1 1 d . . . .
H2A H 0.8305 0.4239 0.3008 0.037 Uiso 1 1 calc R . . .
C3 C 0.87497(14) 0.3222(3) 0.4392(2) 0.0306(6) Uani 1 1 d . . . .
C4 C 0.86498(15) 0.2024(3) 0.5156(2) 0.0300(6) Uani 1 1 d . . . .
C5 C 0.80218(15) 0.1089(3) 0.5074(2) 0.0287(5) Uani 1 1 d . . . .
H5 H 0.7953 0.0279 0.5588 0.034 Uiso 1 1 calc R . . .
C6 C 0.74966(14) 0.1354(3) 0.42325(19) 0.0268(5) Uani 1 1 d . . . .
C7 C 0.69560(13) 0.0924(3) 0.2092(2) 0.0266(5) Uani 1 1 d . . . .
C8 C 0.70725(15) 0.0521(3) 0.1077(2) 0.0311(6) Uani 1 1 d . . . .
H8 H 0.7142 0.1319 0.0555 0.037 Uiso 1 1 calc R . . .
C9 C 0.70937(15) -0.1143(3) 0.0771(2) 0.0337(6) Uani 1 1 d . . . .
C10 C 0.69022(16) -0.2381(3) 0.1628(2) 0.0353(6) Uani 1 1 d . . . .
C11 C 0.67647(15) -0.1819(3) 0.2701(2) 0.0325(6) Uani 1 1 d . . . .
H11 H 0.6640 -0.2545 0.3243 0.039 Uiso 1 1 calc R . . .
C12 C 0.68153(14) -0.0272(3) 0.2921(2) 0.0273(5) Uani 1 1 d . . . .
C13 C 0.61713(15) 0.1678(3) 0.3948(2) 0.0374(6) Uani 1 1 d . U A 1
C14 C 0.55846(17) 0.1723(5) 0.4542(3) 0.0531(8) Uani 1 1 d . U A 1
H14 H 0.5532 0.0968 0.5099 0.064 Uiso 1 1 calc R . A 1
C15 C 0.50247(18) 0.2947(5) 0.4325(3) 0.0659(10) Uani 1 1 d . U A 1
C16 C 0.51674(19) 0.4234(5) 0.3486(3) 0.0640(9) Uani 1 1 d . U A 1
C17 C 0.58208(17) 0.4079(4) 0.2894(3) 0.0511(8) Uani 1 1 d . U A 1
H17 H 0.5919 0.4827 0.2351 0.061 Uiso 1 1 calc R . A 1
C18 C 0.62885(16) 0.2870(3) 0.3114(2) 0.0376(6) Uani 1 1 d . U A 1
C19 C 0.67775(15) 0.0444(3) 0.4038(2) 0.0307(6) Uani 1 1 d . . A 1
H19 H 0.6703 -0.0366 0.4607 0.037 Uiso 1 1 calc R . A 1
C20 C 0.69952(14) 0.2593(3) 0.2563(2) 0.0305(6) Uani 1 1 d . . A 1
H20 H 0.7085 0.3417 0.2009 0.037 Uiso 1 1 calc R . A 1
O7 O 0.94685(11) 0.6785(2) 0.34132(16) 0.0400(5) Uani 1 1 d . . B 1
C21 C 0.95143(18) 0.6878(4) 0.2248(2) 0.0445(7) Uani 1 1 d . . B 1
H21A H 0.9438 0.5821 0.1915 0.053 Uiso 1 1 calc R . B 1
H21B H 1.0002 0.7280 0.2071 0.053 Uiso 1 1 calc R . B 1
C22 C 0.8921(2) 0.7992(5) 0.1847(3) 0.0584(10) Uani 1 1 d . . B 1
H22A H 0.8453 0.7426 0.1673 0.070 Uiso 1 1 calc R . B 1
H22B H 0.9061 0.8572 0.1199 0.070 Uiso 1 1 calc R . B 1
C23 C 0.88625(19) 0.9092(4) 0.2792(3) 0.0483(8) Uani 1 1 d . . B 1
H23A H 0.9246 0.9922 0.2804 0.058 Uiso 1 1 calc R . B 1
H23B H 0.8373 0.9602 0.2773 0.058 Uiso 1 1 calc R . B 1
C24 C 0.89753(19) 0.8009(4) 0.3740(3) 0.0492(8) Uani 1 1 d . . B 1
H24A H 0.9195 0.8588 0.4376 0.059 Uiso 1 1 calc R . B 1
H24B H 0.8502 0.7545 0.3927 0.059 Uiso 1 1 calc R . B 1

loop_
_atom_site_aniso_label
_atom_site_aniso_U_11
_atom_site_aniso_U_22
_atom_site_aniso_U_33
_atom_site_aniso_U_23
_atom_site_aniso_U_13
_atom_site_aniso_U_12
O1 0.0350(11) 0.0383(11) 0.0473(12) 0.0101(9) -0.0075(9) -0.0108(9)
O2 0.0400(12) 0.0375(11) 0.0393(11) 0.0087(9) -0.0086(9) -0.0056(9)
O3 0.0557(14) 0.0567(14) 0.0357(11) -0.0135(10) 0.0084(10) -0.0121(11)
O4 0.0956(19) 0.0292(11) 0.0423(12) -0.0066(9) -0.0027(12) 0.0053(11)
O5 0.0522(17) 0.100(2) 0.145(3) -0.056(2) -0.0276(18) 0.0410(17)
O6 0.0373(15) 0.163(4) 0.111(3) -0.059(3) 0.0166(16) 0.0044(18)
C1 0.0314(13) 0.0197(11) 0.0290(12) -0.0015(9) 0.0008(10) 0.0011(10)
C2 0.0348(14) 0.0220(12) 0.0349(13) 0.0045(10) 0.0032(11) -0.0017(10)
C3 0.0284(13) 0.0262(12) 0.0374(14) 0.0000(10) 0.0037(11) -0.0017(10)
C4 0.0326(14) 0.0271(13) 0.0296(13) -0.0011(10) -0.0017(10) 0.0040(10)
C5 0.0378(14) 0.0227(12) 0.0260(12) 0.0007(9) 0.0046(10) 0.0000(10)
C6 0.0318(13) 0.0230(12) 0.0259(12) -0.0042(9) 0.0052(10) -0.0012(10)
C7 0.0263(12) 0.0222(12) 0.0306(13) 0.0034(10) -0.0033(10) -0.0008(10)
C8 0.0347(14) 0.0314(13) 0.0266(12) 0.0064(10) -0.0025(10) -0.0052(11)
C9 0.0342(14) 0.0410(15) 0.0254(13) -0.0040(11) -0.0014(11) -0.0038(12)
C10 0.0445(16) 0.0260(13) 0.0340(14) -0.0011(11) -0.0067(12) 0.0009(12)
C11 0.0410(15) 0.0272(13) 0.0287(13) 0.0048(10) -0.0033(11) -0.0057(11)
C12 0.0284(12) 0.0259(12) 0.0273(12) 0.0017(10) -0.0005(10) -0.0020(10)
C13 0.0307(13) 0.0412(14) 0.0399(14) -0.0168(12) 0.0008(11) -0.0067(11)
C14 0.0363(15) 0.071(2) 0.0526(17) -0.0275(15) 0.0057(13) -0.0127(14)
C15 0.0325(15) 0.091(2) 0.074(2) -0.0448(19) 0.0012(15) 0.0007(16)
C16 0.0381(16) 0.068(2) 0.084(2) -0.0364(18) -0.0127(16) 0.0097(16)
C17 0.0385(15) 0.0405(15) 0.0714(19) -0.0213(14) -0.0164(14) 0.0044(13)
C18 0.0335(13) 0.0289(12) 0.0489(15) -0.0141(11) -0.0090(12) -0.0016(11)
C19 0.0362(14) 0.0294(13) 0.0268(12) -0.0026(10) 0.0036(11) -0.0074(11)
C20 0.0327(14) 0.0211(12) 0.0371(14) 0.0025(10) -0.0024(11) -0.0016(10)
O7 0.0400(11) 0.0351(10) 0.0447(11) 0.0077(9) 0.0009(9) 0.0020(9)
C21 0.0477(18) 0.0431(17) 0.0425(16) -0.0091(13) 0.0016(13) 0.0024(14)
C22 0.054(2) 0.079(3) 0.0420(18) 0.0040(17) -0.0034(15) 0.0165(19)
C23 0.0457(18) 0.0403(17) 0.059(2) 0.0045(15) 0.0045(15) 0.0085(14)
C24 0.0478(18) 0.057(2) 0.0437(17) -0.0014(15) 0.0097(14) 0.0074(15)

loop_
_atom_type_symbol
_atom_type_description
_atom_type_scat_dispersion_real
_atom_type_scat_dispersion_imag
_atom_type_scat_source
C C 0.0140 0.0070 'International Tables Vol C Tables 4.2.6.8 and 6.1.1.4'
H H 0.0000 0.0000 'International Tables Vol C Tables 4.2.6.8 and 6.1.1.4'
O O 0.0390 0.0250 'International Tables Vol C Tables 4.2.6.8 and 6.1.1.4'

loop_
_geom_angle_atom_site_label_1
_geom_angle_atom_site_label_2
_geom_angle_atom_site_label_3
_geom_angle
C3 O1 H1 111(3)
C4 O2 H2 110(3)
C2 C1 C6 120.8(2)
C2 C1 C20 125.7(2)
C6 C1 C20 113.5(2)
C1 C2 H2A 120.4
C1 C2 C3 119.1(2)
C3 C2 H2A 120.4
O1 C3 C2 125.0(2)
O1 C3 C4 114.6(2)
C2 C3 C4 120.3(2)
O2 C4 C3 120.6(2)
O2 C4 C5 119.2(2)
C5 C4 C3 120.2(2)
C4 C5 H5 120.4
C6 C5 C4 119.2(2)
C6 C5 H5 120.4
C1 C6 C19 114.1(2)
C5 C6 C1 120.4(2)
C5 C6 C19 125.5(2)
C8 C7 C12 121.9(2)
C8 C7 C20 126.2(2)
C12 C7 C20 111.8(2)
C7 C8 H8 120.0
C7 C8 C9 120.0(2)
C9 C8 H8 120.0
O3 C9 C8 124.0(3)
O3 C9 C10 118.5(3)
C8 C9 C10 117.5(2)
O4 C10 C9 118.6(3)
O4 C10 C11 123.3(3)
C11 C10 C9 118.0(2)
C10 C11 H11 120.2
C12 C11 C10 119.6(2)
C12 C11 H11 120.2
C7 C12 C19 112.6(2)
C11 C12 C7 122.6(2)
C11 C12 C19 124.7(2)
C14 C13 C18 121.8(3)
C14 C13 C19 125.7(3)
C18 C13 C19 112.5(2)
C13 C14 H14 120.3
C13 C14 C15 119.4(4)
C15 C14 H14 120.3
O6 C15 C14 122.2(5)
O6 C15 C16 119.3(4)
C14 C15 C16 118.4(3)
O5 C16 C15 119.0(4)
O5 C16 C17 123.5(5)
C17 C16 C15 117.5(3)
C16 C17 H17 120.1
C18 C17 C16 119.8(4)
C18 C17 H17 120.1
C13 C18 C20 112.3(2)
C17 C18 C13 122.8(3)
C17 C18 C20 124.9(3)
C6 C19 H19 112.9
C12 C19 C6 104.7(2)
C12 C19 C13 106.5(2)
C12 C19 H19 112.9
C13 C19 C6 106.2(2)
C13 C19 H19 112.9
C1 C20 C7 104.78(19)
C1 C20 H20 112.7
C7 C20 H20 112.7
C18 C20 C1 106.1(2)
C18 C20 C7 107.2(2)
C18 C20 H20 112.7
C24 O7 C21 108.6(2)
O7 C21 H21A 110.5
O7 C21 H21B 110.5
O7 C21 C22 106.0(2)
H21A C21 H21B 108.7
C22 C21 H21A 110.5
C22 C21 H21B 110.5
C21 C22 H22A 111.3
C21 C22 H22B 111.3
C21 C22 C23 102.5(3)
H22A C22 H22B 109.2
C23 C22 H22A 111.3
C23 C22 H22B 111.3
C22 C23 H23A 111.2
C22 C23 H23B 111.2
H23A C23 H23B 109.1
C24 C23 C22 102.8(3)
C24 C23 H23A 111.2
C24 C23 H23B 111.2
O7 C24 C23 105.8(2)
O7 C24 H24A 110.6
O7 C24 H24B 110.6
C23 C24 H24A 110.6
C23 C24 H24B 110.6
H24A C24 H24B 108.7

loop_
_geom_bond_atom_site_label_1
_geom_bond_atom_site_label_2
_geom_bond_distance
O1 H1 0.78(4)
O1 C3 1.365(3)
O2 H2 0.77(4)
O2 C4 1.366(3)
O3 C9 1.216(3)
O4 C10 1.216(3)
O5 C16 1.211(5)
O6 C15 1.218(4)
C1 C2 1.386(4)
C1 C6 1.396(3)
C1 C20 1.525(4)
C2 H2A 0.9500
C2 C3 1.388(4)
C3 C4 1.408(4)
C4 C5 1.390(4)
C5 H5 0.9500
C5 C6 1.388(4)
C6 C19 1.526(3)
C7 C8 1.336(4)
C7 C12 1.478(3)
C7 C20 1.527(3)
C8 H8 0.9500
C8 C9 1.458(4)
C9 C10 1.550(4)
C10 C11 1.452(4)
C11 H11 0.9500
C11 C12 1.337(4)
C12 C19 1.518(3)
C13 C14 1.341(4)
C13 C18 1.471(4)
C13 C19 1.519(4)
C14 H14 0.9500
C14 C15 1.466(6)
C15 C16 1.540(6)
C16 C17 1.448(5)
C17 H17 0.9500
C17 C18 1.347(4)
C18 C20 1.518(4)
C19 H19 1.0000
C20 H20 1.0000
O7 C21 1.457(4)
O7 C24 1.447(4)
C21 H21A 0.9900
C21 H21B 0.9900
C21 C22 1.494(5)
C22 H22A 0.9900
C22 H22B 0.9900
C22 C23 1.507(5)
C23 H23A 0.9900
C23 H23B 0.9900
C23 C24 1.495(5)
C24 H24A 0.9900
C24 H24B 0.9900

loop_
_geom_hbond_atom_site_label_D
_geom_hbond_atom_site_label_H
_geom_hbond_atom_site_label_A
_geom_hbond_distance_DH
_geom_hbond_distance_HA
_geom_hbond_distance_DA
_geom_hbond_angle_DHA
_geom_hbond_site_symmetry_A
O1 H1 O7 0.78(4) 1.94(4) 2.719(3) 174(4) .
O2 H2 O1 0.77(4) 2.25(4) 2.673(3) 116(3) .
O2 H2 O7 0.77(4) 2.14(4) 2.831(3) 149(4) 3_766
C17 H17 O4 0.95 2.53 3.352(5) 145.4 1_565

loop_
_geom_torsion_atom_site_label_1
_geom_torsion_atom_site_label_2
_geom_torsion_atom_site_label_3
_geom_torsion_atom_site_label_4
_geom_torsion
O1 C3 C4 O2 0.4(4)
O1 C3 C4 C5 179.9(2)
O2 C4 C5 C6 179.4(2)
O3 C9 C10 O4 -4.2(4)
O3 C9 C10 C11 172.3(3)
O4 C10 C11 C12 175.5(3)
O5 C16 C17 C18 178.4(3)
O6 C15 C16 O5 7.9(5)
O6 C15 C16 C17 -171.5(3)
C1 C2 C3 O1 -179.9(2)
C1 C2 C3 C4 1.9(4)
C1 C6 C19 C12 58.2(3)
C1 C6 C19 C13 -54.4(3)
C2 C1 C6 C5 -1.4(4)
C2 C1 C6 C19 179.5(2)
C2 C1 C20 C7 122.3(3)
C2 C1 C20 C18 -124.4(3)
C2 C3 C4 O2 178.8(2)
C2 C3 C4 C5 -1.7(4)
C3 C4 C5 C6 -0.1(4)
C4 C5 C6 C1 1.6(4)
C4 C5 C6 C19 -179.4(2)
C5 C6 C19 C12 -120.9(3)
C5 C6 C19 C13 126.6(3)
C6 C1 C2 C3 -0.3(4)
C6 C1 C20 C7 -56.0(3)
C6 C1 C20 C18 57.3(3)
C7 C8 C9 O3 -170.5(3)
C7 C8 C9 C10 5.8(4)
C7 C12 C19 C6 -54.4(3)
C7 C12 C19 C13 57.9(3)
C8 C7 C12 C11 -2.9(4)
C8 C7 C12 C19 174.1(2)
C8 C7 C20 C1 -118.7(3)
C8 C7 C20 C18 128.9(3)
C8 C9 C10 O4 179.2(3)
C8 C9 C10 C11 -4.2(4)
C9 C10 C11 C12 -0.8(4)
C10 C11 C12 C7 4.4(4)
C10 C11 C12 C19 -172.2(2)
C11 C12 C19 C6 122.5(3)
C11 C12 C19 C13 -125.2(3)
C12 C7 C8 C9 -2.6(4)
C12 C7 C20 C1 57.6(3)
C12 C7 C20 C18 -54.8(3)
C13 C14 C15 O6 171.0(3)
C13 C14 C15 C16 -5.5(4)
C13 C18 C20 C1 -54.5(3)
C13 C18 C20 C7 57.0(3)
C14 C13 C18 C17 0.2(4)
C14 C13 C18 C20 179.0(3)
C14 C13 C19 C6 -124.8(3)
C14 C13 C19 C12 123.9(3)
C14 C15 C16 O5 -175.5(3)
C14 C15 C16 C17 5.2(4)
C15 C16 C17 C18 -2.2(4)
C16 C17 C18 C13 -0.5(4)
C16 C17 C18 C20 -179.0(3)
C17 C18 C20 C1 124.2(3)
C17 C18 C20 C7 -124.3(3)
C18 C13 C14 C15 2.9(4)
C18 C13 C19 C6 55.3(3)
C18 C13 C19 C12 -55.9(3)
C19 C13 C14 C15 -176.9(3)
C19 C13 C18 C17 -179.9(3)
C19 C13 C18 C20 -1.2(3)
C20 C1 C2 C3 -178.5(2)
C20 C1 C6 C5 176.9(2)
C20 C1 C6 C19 -2.1(3)
C20 C7 C8 C9 173.4(2)
C20 C7 C12 C11 -179.4(2)
C20 C7 C12 C19 -2.4(3)
O7 C21 C22 C23 30.0(4)
C21 O7 C24 C23 -13.3(3)
C21 C22 C23 C24 -37.5(4)
C22 C23 C24 O7 31.7(3)
C24 O7 C21 C22 -10.8(3)
